data_1506478
loop_
_publ_author_name
'Hong, Bor-Cherng'
'Chen, Fon-Len'
'Chen, Shang-Hung'
'Liao, Ju-Hsiou'
'Lee, Gene-Hsiang'

_publ_section_title
;
 Intramolecular Diels-Alder cycloadditions of fulvenes. Application to the
 kigelinol, neoamphilectane, and kempane skeletons.
;
_journal_issue 4
_journal_name_full 'Organic letters'
_journal_page_first 557
_journal_page_last 560
_journal_paper_doi 10.1021/ol047730m
_journal_volume 7
_journal_year 2005
_chemical_formula_sum 'C19 H19 N4 O4'
_chemical_formula_weight 367.38
_chemical_name_systematic
; 
 ? 
;
_space_group_IT_number 14
_symmetry_cell_setting monoclinic
_symmetry_space_group_name_Hall '-P 2yn'
_symmetry_space_group_name_H-M 'P 1 21/n 1'
_atom_sites_solution_hydrogens geom
_atom_sites_solution_primary direct
_atom_sites_solution_secondary difmap
_audit_creation_method SHELXL-97
_cell_angle_alpha 90.00
_cell_angle_beta 106.890(10)
_cell_angle_gamma 90.00
_cell_formula_units_Z 4
_cell_length_a 9.7950(10)
_cell_length_b 12.533(2)
_cell_length_c 15.010(2)
_cell_measurement_temperature 293(2)
_cell_volume 1763.2(4)
_computing_structure_refinement 'SHELXL-97 (Sheldrick, 1997)'
_computing_structure_solution 'SHELXS-97 (Sheldrick, 1990)'
_diffrn_ambient_temperature 293(2)
_diffrn_measured_fraction_theta_full 0.992
_diffrn_measured_fraction_theta_max 0.992
_diffrn_radiation_monochromator graphite
_diffrn_radiation_source 'fine-focus sealed tube'
_diffrn_radiation_type MoK\a
_diffrn_radiation_wavelength 0.71073
_diffrn_reflns_av_R_equivalents 0.0433
_diffrn_reflns_av_sigmaI/netI 0.0575
_diffrn_reflns_limit_h_max 11
_diffrn_reflns_limit_h_min -1
_diffrn_reflns_limit_k_max 14
_diffrn_reflns_limit_k_min -1
_diffrn_reflns_limit_l_max 17
_diffrn_reflns_limit_l_min -17
_diffrn_reflns_number 3912
_diffrn_reflns_theta_full 25.00
_diffrn_reflns_theta_max 25.00
_diffrn_reflns_theta_min 2.16
_exptl_absorpt_coefficient_mu 0.100
_exptl_crystal_density_diffrn 1.384
_exptl_crystal_density_method 'not measured'
_exptl_crystal_F_000 772
_refine_diff_density_max 0.435
_refine_diff_density_min -0.313
_refine_diff_density_rms 0.049
_refine_ls_extinction_coef 0.001(4)
_refine_ls_extinction_expression Fc^*^=kFc[1+0.001xFc^2^\l^3^/sin(2\q)]^-1/4^
_refine_ls_extinction_method SHELXL
_refine_ls_goodness_of_fit_ref 0.940
_refine_ls_hydrogen_treatment mixed
_refine_ls_matrix_type full
_refine_ls_number_parameters 249
_refine_ls_number_reflns 3077
_refine_ls_number_restraints 0
_refine_ls_restrained_S_all 0.940
_refine_ls_R_factor_all 0.1210
_refine_ls_R_factor_gt 0.0719
_refine_ls_shift/su_max 0.016
_refine_ls_shift/su_mean 0.003
_refine_ls_structure_factor_coef Fsqd
_refine_ls_weighting_details 'calc w=1/[\s^2^(Fo^2^)+(0.1300P)^2^+1.1359P] where P=(Fo^2^+2Fc^2^)/3'
_refine_ls_weighting_scheme calc
_refine_ls_wR_factor_gt 0.1887
_refine_ls_wR_factor_ref 0.2275
_reflns_number_gt 1851
_reflns_number_total 3077
_reflns_threshold_expression >2sigma(I)
_cod_data_source_file ol047730msi20041105_120757.cif
_cod_data_source_block cb14
_cod_depositor_comments
;
The following automatic conversions were performed:

'_symmetry_cell_setting' value 'Monoclinic' changed to 'monoclinic'
according to /home/saulius/struct/CIF-dictionaries/cif_core.dic
dictionary named 'cif_core.dic' version 2.4.1 from 2010-06-29.

Automatic conversion script
Id: cif_fix_values 1715 2011-07-08 13:25:40Z adriana 
;
_cod_original_sg_symbol_H-M P2(1)/n
_cod_database_code 1506478

loop_
_symmetry_equiv_pos_as_xyz
'x, y, z'
'-x+1/2, y+1/2, -z+1/2'
'-x, -y, -z'
'x-1/2, -y-1/2, z-1/2'

loop_
_atom_site_label
_atom_site_type_symbol
_atom_site_fract_x
_atom_site_fract_y
_atom_site_fract_z
_atom_site_U_iso_or_equiv
_atom_site_adp_type
_atom_site_occupancy
_atom_site_symmetry_multiplicity
_atom_site_calc_flag
_atom_site_refinement_flags
N1 N 0.3677(4) 1.0526(2) 0.2368(2) 0.0510(8) Uani 1 1 d .
N2 N 0.1255(4) 0.8089(3) -0.0088(2) 0.0632(10) Uani 1 1 d .
N3 N 0.2869(3) 0.6334(2) 0.1015(2) 0.0467(8) Uani 1 1 d .
N4 N 0.3710(3) 0.5544(2) 0.1543(2) 0.0492(8) Uani 1 1 d .
O1 O 0.2888(3) 1.1227(2) 0.1942(2) 0.0708(9) Uani 1 1 d .
O2 O 0.4614(3) 1.0681(2) 0.3094(2) 0.0725(9) Uani 1 1 d .
O3 O 0.0986(3) 0.7183(2) -0.0398(2) 0.0788(10) Uani 1 1 d .
O4 O 0.0687(5) 0.8864(3) -0.0509(3) 0.1175(17) Uani 1 1 d .
C1 C 0.3491(4) 0.9448(3) 0.1992(2) 0.0411(8) Uani 1 1 d .
C2 C 0.2489(4) 0.9261(3) 0.1158(2) 0.0447(9) Uani 1 1 d .
H2 H 0.1947 0.9818 0.0826 0.054 Uiso 1 1 calc R
C3 C 0.2294(4) 0.8230(3) 0.0815(2) 0.0422(8) Uani 1 1 d .
C4 C 0.3079(4) 0.7363(3) 0.1312(2) 0.0395(8) Uani 1 1 d .
C5 C 0.4102(4) 0.7605(3) 0.2161(2) 0.0459(9) Uani 1 1 d .
H5 H 0.4651 0.7059 0.2506 0.055 Uiso 1 1 calc R
C6 C 0.4304(4) 0.8622(3) 0.2489(3) 0.0474(9) Uani 1 1 d .
H6 H 0.4993 0.8764 0.3049 0.057 Uiso 1 1 calc R
C7 C 0.3426(4) 0.4568(3) 0.1287(3) 0.0457(9) Uani 1 1 d .
C8 C 0.2220(4) 0.4242(3) 0.0464(3) 0.0540(10) Uani 1 1 d .
H8 H 0.1480 0.4708 0.0187 0.065 Uiso 1 1 calc R
C9 C 0.2262(5) 0.3109(3) 0.0101(3) 0.0715(13) Uani 1 1 d .
H9A H 0.1434 0.3005 -0.0434 0.086 Uiso 1 1 calc R
H9B H 0.2186 0.2612 0.0579 0.086 Uiso 1 1 calc R
C10 C 0.3595(6) 0.2838(4) -0.0181(3) 0.0832(16) Uani 1 1 d .
H10A H 0.3356 0.2297 -0.0664 0.100 Uiso 1 1 calc R
H10B H 0.3905 0.3469 -0.0442 0.100 Uiso 1 1 calc R
C11 C 0.4806(5) 0.2439(3) 0.0611(3) 0.0641(12) Uani 1 1 d .
C12 C 0.5315(6) 0.1460(4) 0.0609(4) 0.0843(16) Uani 1 1 d .
H12A H 0.4921 0.1006 0.0110 0.101 Uiso 1 1 calc R
H12B H 0.6066 0.1226 0.1106 0.101 Uiso 1 1 calc R
C13 C 0.5458(4) 0.3214(3) 0.1380(3) 0.0516(10) Uani 1 1 d .
C14 C 0.6215(5) 0.4166(3) 0.1120(3) 0.0637(12) Uani 1 1 d .
H14A H 0.6103 0.4415 0.0520 0.076 Uiso 1 1 calc R
C15 C 0.7055(5) 0.4578(4) 0.1887(3) 0.0697(13) Uani 1 1 d .
H15A H 0.7629 0.5178 0.1928 0.084 Uiso 1 1 calc R
C16 C 0.5431(5) 0.4143(3) 0.2799(3) 0.0594(11) Uani 1 1 d .
H16A H 0.5305 0.4902 0.2876 0.071 Uiso 1 1 calc R
H16B H 0.5290 0.3766 0.3330 0.071 Uiso 1 1 calc R
C17 C 0.4396(4) 0.3731(3) 0.1876(3) 0.0489(9) Uani 1 1 d .
H17 H 0.3804 0.3164 0.2021 0.059 Uiso 1 1 calc R
C18 C 0.6920(5) 0.3903(3) 0.2687(3) 0.0622(12) Uani 1 1 d .
H18 H 0.7721 0.3941 0.3257 0.075 Uiso 1 1 calc R
C19 C 0.6642(5) 0.2818(3) 0.2222(3) 0.0609(11) Uani 1 1 d .
H19A H 0.6309 0.2297 0.2589 0.073 Uiso 1 1 calc R
H19B H 0.7460 0.2542 0.2055 0.073 Uiso 1 1 calc R
H3 H 0.225(5) 0.622(3) 0.053(3) 0.062(13) Uiso 1 1 d .

loop_
_atom_site_aniso_label
_atom_site_aniso_U_11
_atom_site_aniso_U_22
_atom_site_aniso_U_33
_atom_site_aniso_U_23
_atom_site_aniso_U_13
_atom_site_aniso_U_12
N1 0.056(2) 0.0384(17) 0.062(2) -0.0050(15) 0.0231(17) -0.0070(15)
N2 0.069(2) 0.050(2) 0.053(2) -0.0002(17) -0.0090(17) 0.0064(17)
N3 0.0460(18) 0.0382(17) 0.0488(19) -0.0030(14) 0.0027(15) 0.0052(14)
N4 0.0506(18) 0.0374(17) 0.0547(18) -0.0017(14) 0.0076(15) 0.0058(14)
O1 0.088(2) 0.0334(15) 0.090(2) 0.0023(14) 0.0235(18) 0.0071(15)
O2 0.0668(19) 0.0578(18) 0.085(2) -0.0233(16) 0.0094(17) -0.0108(15)
O3 0.084(2) 0.062(2) 0.0645(19) -0.0154(15) -0.0202(16) 0.0061(16)
O4 0.147(4) 0.067(2) 0.085(2) 0.0100(19) -0.052(2) 0.024(2)
C1 0.046(2) 0.0304(17) 0.050(2) -0.0027(15) 0.0183(17) -0.0033(15)
C2 0.050(2) 0.0357(18) 0.049(2) 0.0074(16) 0.0144(17) 0.0061(16)
C3 0.0408(19) 0.0393(19) 0.0417(19) -0.0003(15) 0.0045(15) 0.0028(15)
C4 0.0402(19) 0.0342(18) 0.0441(19) -0.0007(15) 0.0123(15) -0.0004(14)
C5 0.046(2) 0.0355(18) 0.049(2) 0.0038(16) 0.0023(17) 0.0043(16)
C6 0.045(2) 0.044(2) 0.047(2) -0.0043(16) 0.0034(16) -0.0026(16)
C7 0.050(2) 0.037(2) 0.050(2) -0.0043(16) 0.0152(17) -0.0005(16)
C8 0.059(2) 0.039(2) 0.055(2) -0.0013(17) 0.0017(19) 0.0038(18)
C9 0.075(3) 0.044(2) 0.076(3) -0.014(2) -0.007(2) -0.008(2)
C10 0.109(4) 0.064(3) 0.069(3) -0.025(2) 0.014(3) 0.010(3)
C11 0.078(3) 0.047(2) 0.068(3) -0.011(2) 0.024(2) 0.011(2)
C12 0.102(4) 0.052(3) 0.100(4) -0.019(3) 0.031(3) 0.010(3)
C13 0.056(2) 0.0341(19) 0.066(2) 0.0015(17) 0.0194(19) 0.0062(17)
C14 0.074(3) 0.050(2) 0.074(3) 0.010(2) 0.031(2) 0.006(2)
C15 0.058(3) 0.056(3) 0.087(3) 0.012(2) 0.008(2) -0.007(2)
C16 0.075(3) 0.050(2) 0.049(2) -0.0035(18) 0.011(2) 0.004(2)
C17 0.055(2) 0.039(2) 0.053(2) -0.0019(17) 0.0162(18) -0.0029(17)
C18 0.063(3) 0.047(2) 0.061(3) 0.0066(19) -0.006(2) 0.004(2)
C19 0.067(3) 0.048(2) 0.066(3) 0.011(2) 0.016(2) 0.012(2)

loop_
_atom_type_symbol
_atom_type_description
_atom_type_scat_dispersion_real
_atom_type_scat_dispersion_imag
_atom_type_scat_source
C C 0.0033 0.0016 'International Tables Vol C Tables 4.2.6.8 and 6.1.1.4'
H H 0.0000 0.0000 'International Tables Vol C Tables 4.2.6.8 and 6.1.1.4'
N N 0.0061 0.0033 'International Tables Vol C Tables 4.2.6.8 and 6.1.1.4'
O O 0.0106 0.0060 'International Tables Vol C Tables 4.2.6.8 and 6.1.1.4'

loop_
_geom_angle_atom_site_label_1
_geom_angle_atom_site_label_2
_geom_angle_atom_site_label_3
_geom_angle
O1 N1 O2 123.4(3)
O1 N1 C1 118.4(3)
O2 N1 C1 118.2(3)
O4 N2 O3 122.1(3)
O4 N2 C3 119.0(3)
O3 N2 C3 118.9(3)
C4 N3 N4 118.9(3)
C7 N4 N3 118.0(3)
C2 C1 C6 120.8(3)
C2 C1 N1 119.4(3)
C6 C1 N1 119.8(3)
C1 C2 C3 119.1(3)
C2 C3 C4 121.8(3)
C2 C3 N2 116.4(3)
C4 C3 N2 121.8(3)
N3 C4 C5 120.1(3)
N3 C4 C3 123.3(3)
C5 C4 C3 116.6(3)
C6 C5 C4 121.4(3)
C5 C6 C1 120.4(3)
N4 C7 C8 123.7(3)
N4 C7 C17 116.1(3)
C8 C7 C17 120.2(3)
C7 C8 C9 116.9(3)
C8 C9 C10 114.9(4)
C11 C10 C9 113.5(4)
C12 C11 C10 121.2(4)
C12 C11 C13 121.6(4)
C10 C11 C13 117.1(3)
C11 C13 C14 116.2(4)
C11 C13 C19 118.5(3)
C14 C13 C19 99.1(3)
C11 C13 C17 115.8(3)
C14 C13 C17 103.7(3)
C19 C13 C17 100.9(3)
C15 C14 C13 108.3(4)
C14 C15 C18 107.5(4)
C18 C16 C17 103.3(3)
C7 C17 C16 115.3(3)
C7 C17 C13 113.2(3)
C16 C17 C13 102.0(3)
C15 C18 C19 100.5(3)
C15 C18 C16 106.4(3)
C19 C18 C16 100.1(3)
C18 C19 C13 94.6(3)

loop_
_geom_bond_atom_site_label_1
_geom_bond_atom_site_label_2
_geom_bond_distance
N1 O1 1.221(4)
N1 O2 1.220(4)
N1 C1 1.455(4)
N2 O4 1.204(4)
N2 O3 1.227(4)
N2 C3 1.450(5)
N3 C4 1.361(4)
N3 N4 1.380(4)
N4 C7 1.289(4)
C1 C2 1.368(5)
C1 C6 1.384(5)
C2 C3 1.383(5)
C3 C4 1.412(5)
C4 C5 1.407(5)
C5 C6 1.360(5)
C7 C8 1.497(5)
C7 C17 1.515(5)
C8 C9 1.526(5)
C9 C10 1.524(7)
C10 C11 1.500(7)
C11 C12 1.325(6)
C11 C13 1.502(6)
C13 C14 1.515(6)
C13 C19 1.529(5)
C13 C17 1.583(5)
C14 C15 1.311(6)
C15 C18 1.506(6)
C16 C18 1.546(6)
C16 C17 1.549(5)
C18 C19 1.517(6)
